data_7047033
loop_
_publ_author_name
'Cook, Tabitha M.'
'Steren, Carlos A.'
'Xue, Zi-Ling'

_publ_section_title
;
 Syntheses and characterization of hepta-coordinated Group 4 amidinate
 complexes.
;
_journal_issue 32
_journal_name_full 'Dalton transactions (Cambridge, England : 2003)'
_journal_page_first 11030
_journal_page_last 11040
_journal_paper_doi 10.1039/c8dt02523a
_journal_volume 47
_journal_year 2018
_chemical_formula_moiety 'C24 H51 Cl Hf N6'
_chemical_formula_sum 'C24 H51 Cl Hf N6'
_chemical_formula_weight 637.64
_chemical_properties_physical Air-sensitive,Moisture-sensitive
_space_group_crystal_system monoclinic
_space_group_IT_number 14
_space_group_name_Hall '-P 2yn'
_space_group_name_H-M_alt 'P 1 21/n 1'
_symmetry_space_group_name_Hall '-P 2yn'
_symmetry_space_group_name_H-M 'P 1 21/n 1'
_atom_sites_solution_hydrogens geom
_atom_sites_solution_primary direct
_audit_creation_date 2018-06-18
_audit_creation_method
;
Olex2 1.2
(compiled 2018.05.29 svn.r3508 for OlexSys, GUI svn.r5506)
;
_audit_update_record
;
2018-07-09 deposited with the CCDC.
2018-07-13 downloaded from the CCDC.
;
_cell_angle_alpha 90
_cell_angle_beta 93.053(2)
_cell_angle_gamma 90
_cell_formula_units_Z 4
_cell_length_a 10.4324(15)
_cell_length_b 16.447(2)
_cell_length_c 17.091(2)
_cell_measurement_reflns_used 9991
_cell_measurement_temperature 100
_cell_measurement_theta_max 27.94
_cell_measurement_theta_min 2.24
_cell_volume 2928.3(6)
_computing_cell_refinement 'SAINT v8.34A (Bruker, 2013)'
_computing_data_collection 'Bruker APEX2 (Bruker, 2008)'
_computing_data_reduction 'SAINT v8.34A (Bruker, 2013)'
_computing_molecular_graphics 'Olex2 (Dolomanov et al., 2009)'
_computing_publication_material 'Olex2 (Dolomanov et al., 2009)'
_computing_structure_refinement 'ShelXL (Sheldrick, 2015)'
_computing_structure_solution 'XT (Sheldrick, 2015)'
_diffrn_ambient_temperature 100
_diffrn_measured_fraction_theta_full 0.999
_diffrn_measured_fraction_theta_max 0.920
_diffrn_measurement_device_type 'Bruker APEX-II CCD'
_diffrn_measurement_method '\f and \w scans'
_diffrn_radiation_type MoK\a
_diffrn_radiation_wavelength 0.71073
_diffrn_reflns_av_unetI/netI 0.0413
_diffrn_reflns_Laue_measured_fraction_full 0.999
_diffrn_reflns_Laue_measured_fraction_max 0.920
_diffrn_reflns_limit_h_max 13
_diffrn_reflns_limit_h_min -13
_diffrn_reflns_limit_k_max 21
_diffrn_reflns_limit_k_min 0
_diffrn_reflns_limit_l_max 22
_diffrn_reflns_limit_l_min 0
_diffrn_reflns_number 6975
_diffrn_reflns_point_group_measured_fraction_full 0.999
_diffrn_reflns_point_group_measured_fraction_max 0.920
_diffrn_reflns_theta_full 25.242
_diffrn_reflns_theta_max 28.610
_diffrn_reflns_theta_min 1.720
_diffrn_standards_number 0
_exptl_absorpt_coefficient_mu 3.675
_exptl_absorpt_correction_T_max 0.745
_exptl_absorpt_correction_T_min 0.491
_exptl_absorpt_correction_type multi-scan
_exptl_absorpt_process_details
;
 TWINABS-2012/1 (Bruker,2012) was used for absorption correction.

Final HKLF 4 output contains 52071 reflections, Rint = 0.0575
 (28386 with I > 3sig(I), Rint = 0.0487)
;
_exptl_crystal_colour 'clear colourless'
_exptl_crystal_colour_lustre clear
_exptl_crystal_colour_primary colourless
_exptl_crystal_density_diffrn 1.446
_exptl_crystal_description block
_exptl_crystal_F_000 1304
_exptl_crystal_size_max 0.271
_exptl_crystal_size_mid 0.251
_exptl_crystal_size_min 0.233
_refine_diff_density_max 5.326
_refine_diff_density_min -2.240
_refine_diff_density_rms 0.213
_refine_ls_extinction_method none
_refine_ls_goodness_of_fit_ref 1.184
_refine_ls_hydrogen_treatment constr
_refine_ls_matrix_type full
_refine_ls_number_parameters 305
_refine_ls_number_reflns 6975
_refine_ls_number_restraints 0
_refine_ls_restrained_S_all 1.184
_refine_ls_R_factor_all 0.0525
_refine_ls_R_factor_gt 0.0445
_refine_ls_shift/su_max 0.001
_refine_ls_shift/su_mean 0.000
_refine_ls_structure_factor_coef Fsqd
_refine_ls_weighting_details 'w=1/[\s^2^(Fo^2^)+(0.0465P)^2^+19.3454P] where P=(Fo^2^+2Fc^2^)/3'
_refine_ls_weighting_scheme calc
_refine_ls_wR_factor_gt 0.1180
_refine_ls_wR_factor_ref 0.1216
_reflns_Friedel_coverage 0.000
_reflns_number_gt 6152
_reflns_number_total 6975
_reflns_threshold_expression 'I > 2\s(I)'
_cod_data_source_file c8dt02523a2.cif
_cod_data_source_block HfAmid3Cl
_cod_depositor_comments 'Adding full bibliography for 7047032--7047035.cif.'
_cod_original_cell_volume 2928.3(7)
_cod_database_code 7047033
_shelx_shelxl_version_number 2018/3
_shelx_space_group_comment
;
The symmetry employed for this shelxl refinement is uniquely defined
by the following loop, which should always be used as a source of
symmetry information in preference to the above space-group names.
They are only intended as comments.
;
_olex2_refinement_description
;
1. Twinned data refinement
 Scales: 0.6703(13)
 0.3297(13)
2. Fixed Uiso
 At 1.2 times of:
  All C(H) groups
 At 1.5 times of:
  All C(H,H,H) groups
3.a Ternary CH refined with riding coordinates:
 C22(H22), C19(H19), C14(H14), C11(H11), C6(H6), C3(H3)
3.b Idealised Me refined as rotating group:
 C13(H13A,H13B,H13C), C21(H21A,H21B,H21C), C2(H2A,H2B,H2C), C24(H24A,H24B,
 H24C), C23(H23A,H23B,H23C), C7(H7A,H7B,H7C), C15(H15A,H15B,H15C), C10(H10A,
 H10B,H10C), C16(H16A,H16B,H16C), C12(H12A,H12B,H12C), C18(H18A,H18B,H18C),
 C20(H20A,H20B,H20C), C4(H4A,H4B,H4C), C5(H5A,H5B,H5C), C8(H8A,H8B,H8C)
;
_olex2_submission_special_instructions 'No special instructions were received'

loop_
_space_group_symop_operation_xyz
'x, y, z'
'-x+1/2, y+1/2, -z+1/2'
'-x, -y, -z'
'x-1/2, -y-1/2, z-1/2'

loop_
_atom_site_label
_atom_site_type_symbol
_atom_site_fract_x
_atom_site_fract_y
_atom_site_fract_z
_atom_site_U_iso_or_equiv
_atom_site_adp_type
_atom_site_occupancy
_atom_site_site_symmetry_order
_atom_site_calc_flag
_atom_site_refinement_flags_posn
_atom_site_disorder_assembly
_atom_site_disorder_group
Hf1 Hf 0.51866(2) 0.75902(2) 0.74338(2) 0.01455(9) Uani 1 1 d . . .
Cl1 Cl 0.58275(18) 0.90526(9) 0.73597(10) 0.0209(4) Uani 1 1 d . . .
N1 N 0.4394(7) 0.7785(4) 0.6241(3) 0.0205(13) Uani 1 1 d . . .
N5 N 0.4312(6) 0.8006(4) 0.8508(3) 0.0165(12) Uani 1 1 d . . .
N3 N 0.7260(6) 0.7353(3) 0.7423(4) 0.0177(12) Uani 1 1 d . . .
N2 N 0.5158(6) 0.6576(3) 0.6542(3) 0.0177(12) Uani 1 1 d . . .
N6 N 0.3173(6) 0.7167(4) 0.7727(4) 0.0189(12) Uani 1 1 d . . .
N4 N 0.6154(6) 0.6626(4) 0.8248(3) 0.0171(12) Uani 1 1 d . . .
C1 C 0.4679(7) 0.7037(4) 0.5967(4) 0.0182(14) Uani 1 1 d . A 1
C22 C 0.2012(7) 0.6714(4) 0.7478(5) 0.0200(14) Uani 1 1 d . . .
H22 H 0.125772 0.702094 0.766176 0.024 Uiso 1 1 calc R . .
C19 C 0.4582(8) 0.8526(4) 0.9196(4) 0.0207(15) Uani 1 1 d . . .
H19 H 0.416141 0.827837 0.965121 0.025 Uiso 1 1 calc R . .
C13 C 0.9116(7) 0.8283(5) 0.7556(5) 0.0270(17) Uani 1 1 d . . .
H13A H 0.859370 0.877778 0.755903 0.040 Uiso 1 1 calc GR . .
H13B H 0.994462 0.840509 0.733818 0.040 Uiso 1 1 calc GR . .
H13C H 0.925778 0.808031 0.809291 0.040 Uiso 1 1 calc GR . .
C14 C 0.6024(8) 0.6037(5) 0.8888(4) 0.0214(15) Uani 1 1 d . . .
H14 H 0.683716 0.604135 0.922503 0.026 Uiso 1 1 calc R . .
C21 C 0.6012(8) 0.8549(5) 0.9385(5) 0.0258(17) Uani 1 1 d . . .
H21A H 0.633641 0.799238 0.945143 0.039 Uiso 1 1 calc GR . .
H21B H 0.618818 0.885445 0.987136 0.039 Uiso 1 1 calc GR . .
H21C H 0.643819 0.881367 0.895644 0.039 Uiso 1 1 calc GR . .
C17 C 0.3198(7) 0.7623(5) 0.8376(4) 0.0185(14) Uani 1 1 d . . .
C11 C 0.8421(7) 0.7638(5) 0.7055(5) 0.0216(15) Uani 1 1 d . . .
H11 H 0.901135 0.716391 0.700635 0.026 Uiso 1 1 calc R . .
C2 C 0.4461(8) 0.6791(5) 0.5124(4) 0.0231(16) Uani 1 1 d . . .
H2A H 0.498106 0.631105 0.502021 0.035 Uiso 1 1 calc GR A .
H2B H 0.470874 0.723943 0.478530 0.035 Uiso 1 1 calc GR A .
H2C H 0.355110 0.666385 0.501615 0.035 Uiso 1 1 calc GR A .
C9 C 0.7302(7) 0.6780(5) 0.7977(4) 0.0181(14) Uani 1 1 d . . .
C24 C 0.1839(8) 0.6633(5) 0.6593(5) 0.0242(16) Uani 1 1 d . . .
H24A H 0.183244 0.717456 0.635382 0.036 Uiso 1 1 calc GR . .
H24B H 0.102348 0.635830 0.645654 0.036 Uiso 1 1 calc GR . .
H24C H 0.254777 0.631373 0.639803 0.036 Uiso 1 1 calc GR . .
C6 C 0.5732(8) 0.5757(5) 0.6466(4) 0.0233(16) Uani 1 1 d . . .
H6 H 0.603249 0.560373 0.701163 0.028 Uiso 1 1 calc R . .
C23 C 0.2008(8) 0.5864(5) 0.7861(5) 0.0270(17) Uani 1 1 d . . .
H23A H 0.279541 0.557384 0.774342 0.040 Uiso 1 1 calc GR . .
H23B H 0.126093 0.555679 0.765259 0.040 Uiso 1 1 calc GR . .
H23C H 0.196561 0.592271 0.842935 0.040 Uiso 1 1 calc GR . .
C3 C 0.3719(9) 0.8393(5) 0.5739(5) 0.0273(18) Uani 1 1 d . . .
H3 H 0.320213 0.809934 0.531749 0.033 Uiso 1 1 calc R . .
C7 C 0.4745(8) 0.5110(5) 0.6219(5) 0.0262(17) Uani 1 1 d . . .
H7A H 0.404556 0.511521 0.657954 0.039 Uiso 1 1 calc GR . .
H7B H 0.515559 0.457399 0.623129 0.039 Uiso 1 1 calc GR . .
H7C H 0.439815 0.522484 0.568577 0.039 Uiso 1 1 calc GR . .
C15 C 0.4933(9) 0.6269(5) 0.9388(4) 0.0286(19) Uani 1 1 d . . .
H15A H 0.504204 0.683255 0.956428 0.043 Uiso 1 1 calc GR . .
H15B H 0.492979 0.590813 0.984481 0.043 Uiso 1 1 calc GR . .
H15C H 0.411686 0.621499 0.908078 0.043 Uiso 1 1 calc GR . .
C10 C 0.8518(8) 0.6337(5) 0.8242(5) 0.0279(18) Uani 1 1 d . . .
H10A H 0.839095 0.606097 0.874005 0.042 Uiso 1 1 calc GR . .
H10B H 0.922387 0.672770 0.831176 0.042 Uiso 1 1 calc GR . .
H10C H 0.872742 0.593452 0.784550 0.042 Uiso 1 1 calc GR . .
C16 C 0.5812(10) 0.5171(5) 0.8564(5) 0.032(2) Uani 1 1 d . . .
H16A H 0.503464 0.516083 0.821526 0.048 Uiso 1 1 calc GR . .
H16B H 0.571281 0.479277 0.899919 0.048 Uiso 1 1 calc GR . .
H16C H 0.655206 0.500933 0.827038 0.048 Uiso 1 1 calc GR . .
C12 C 0.8063(9) 0.7957(6) 0.6234(5) 0.0306(19) Uani 1 1 d . . .
H12A H 0.756103 0.754510 0.593866 0.046 Uiso 1 1 calc GR . .
H12B H 0.884659 0.807750 0.596400 0.046 Uiso 1 1 calc GR . .
H12C H 0.755189 0.845428 0.627194 0.046 Uiso 1 1 calc GR . .
C18 C 0.2104(8) 0.7689(6) 0.8920(5) 0.0279(17) Uani 1 1 d . . .
H18A H 0.244101 0.764471 0.946457 0.042 Uiso 1 1 calc GR . .
H18B H 0.148800 0.724874 0.880578 0.042 Uiso 1 1 calc GR . .
H18C H 0.167346 0.821417 0.884162 0.042 Uiso 1 1 calc GR . .
C20 C 0.4041(9) 0.9393(5) 0.9070(5) 0.0320(19) Uani 1 1 d . . .
H20A H 0.452496 0.967394 0.867473 0.048 Uiso 1 1 calc GR . .
H20B H 0.412141 0.969486 0.956487 0.048 Uiso 1 1 calc GR . .
H20C H 0.313469 0.936152 0.889081 0.048 Uiso 1 1 calc GR . .
C4 C 0.4672(11) 0.8950(6) 0.5351(5) 0.042(2) Uani 1 1 d . . .
H4A H 0.512621 0.928310 0.575197 0.063 Uiso 1 1 calc GR . .
H4B H 0.420722 0.930468 0.497205 0.063 Uiso 1 1 calc GR . .
H4C H 0.529191 0.861978 0.507977 0.063 Uiso 1 1 calc GR . .
C5 C 0.2808(9) 0.8883(5) 0.6217(6) 0.037(2) Uani 1 1 d . . .
H5A H 0.215329 0.852183 0.641638 0.055 Uiso 1 1 calc GR . .
H5B H 0.239288 0.930307 0.588541 0.055 Uiso 1 1 calc GR . .
H5C H 0.329068 0.914031 0.665809 0.055 Uiso 1 1 calc GR . .
C8 C 0.6918(9) 0.5723(6) 0.6003(6) 0.034(2) Uani 1 1 d . . .
H8A H 0.669355 0.586219 0.545468 0.051 Uiso 1 1 calc GR . .
H8B H 0.727843 0.517297 0.603029 0.051 Uiso 1 1 calc GR . .
H8C H 0.755298 0.611159 0.622070 0.051 Uiso 1 1 calc GR . .

loop_
_atom_site_aniso_label
_atom_site_aniso_U_11
_atom_site_aniso_U_22
_atom_site_aniso_U_33
_atom_site_aniso_U_23
_atom_site_aniso_U_13
_atom_site_aniso_U_12
Hf1 0.01503(13) 0.01087(13) 0.01784(15) -0.00014(10) 0.00181(9) -0.00017(14)
Cl1 0.0271(10) 0.0106(7) 0.0250(8) 0.0004(6) -0.0002(7) -0.0031(6)
N1 0.031(4) 0.013(3) 0.017(3) -0.002(2) -0.005(2) -0.003(2)
N5 0.020(3) 0.012(3) 0.018(3) -0.002(2) 0.002(2) 0.001(2)
N3 0.022(3) 0.010(3) 0.021(3) 0.002(2) 0.004(2) -0.003(2)
N2 0.025(3) 0.013(3) 0.016(3) -0.003(2) 0.000(2) 0.004(2)
N6 0.021(3) 0.013(3) 0.023(3) -0.004(2) 0.005(2) 0.002(2)
N4 0.025(3) 0.014(3) 0.012(3) 0.004(2) 0.006(2) 0.007(2)
C1 0.020(4) 0.023(4) 0.011(3) -0.006(2) -0.003(3) -0.009(3)
C22 0.016(4) 0.017(3) 0.028(4) 0.000(3) 0.004(3) -0.003(3)
C19 0.024(4) 0.018(4) 0.020(3) -0.003(3) 0.001(3) 0.002(3)
C13 0.017(4) 0.026(4) 0.038(4) 0.004(3) -0.001(3) -0.005(3)
C14 0.033(4) 0.017(4) 0.014(3) 0.003(3) 0.004(3) 0.001(3)
C21 0.028(4) 0.024(4) 0.024(4) -0.007(3) -0.007(3) 0.001(3)
C17 0.020(3) 0.020(4) 0.015(3) 0.000(3) 0.002(2) 0.003(3)
C11 0.016(3) 0.018(4) 0.031(4) -0.001(3) 0.007(3) -0.004(3)
C2 0.027(4) 0.032(4) 0.011(3) -0.005(3) 0.002(3) -0.006(3)
C9 0.021(4) 0.018(4) 0.016(3) -0.004(3) 0.000(3) 0.001(3)
C24 0.020(4) 0.028(4) 0.024(4) -0.001(3) -0.002(3) -0.005(3)
C6 0.034(4) 0.019(4) 0.016(3) -0.003(3) -0.001(3) 0.005(3)
C23 0.029(4) 0.021(4) 0.031(4) 0.000(3) 0.003(3) -0.008(3)
C3 0.040(5) 0.017(4) 0.024(4) 0.001(3) -0.013(3) 0.002(3)
C7 0.034(5) 0.017(4) 0.027(4) -0.005(3) 0.001(3) 0.001(3)
C15 0.042(6) 0.024(4) 0.020(4) 0.005(3) 0.008(3) 0.004(4)
C10 0.022(4) 0.033(5) 0.029(4) 0.007(3) 0.001(3) 0.002(3)
C16 0.051(6) 0.016(4) 0.030(4) 0.004(3) 0.012(4) 0.002(4)
C12 0.033(5) 0.035(5) 0.024(4) 0.006(3) 0.009(3) -0.011(4)
C18 0.024(4) 0.038(5) 0.022(4) -0.005(3) 0.004(3) -0.002(4)
C20 0.031(5) 0.023(4) 0.041(5) -0.011(4) -0.004(4) 0.006(3)
C4 0.070(7) 0.029(5) 0.025(4) 0.010(3) -0.011(4) -0.018(5)
C5 0.041(5) 0.022(4) 0.046(5) -0.006(4) -0.015(4) 0.011(4)
C8 0.028(5) 0.026(5) 0.048(5) -0.010(4) 0.005(4) 0.006(4)

loop_
_atom_type_symbol
_atom_type_description
_atom_type_scat_dispersion_real
_atom_type_scat_dispersion_imag
_atom_type_scat_source
C C 0.0033 0.0016 'International Tables Vol C Tables 4.2.6.8 and 6.1.1.4'
H H 0.0000 0.0000 'International Tables Vol C Tables 4.2.6.8 and 6.1.1.4'
Cl Cl 0.1484 0.1585 'International Tables Vol C Tables 4.2.6.8 and 6.1.1.4'
Hf Hf -0.5830 6.1852 'International Tables Vol C Tables 4.2.6.8 and 6.1.1.4'
N N 0.0061 0.0033 'International Tables Vol C Tables 4.2.6.8 and 6.1.1.4'

loop_
_geom_angle_atom_site_label_1
_geom_angle_atom_site_label_2
_geom_angle_atom_site_label_3
_geom_angle
N1 Hf1 Cl1 84.30(17)
N1 Hf1 N5 125.5(2)
N1 Hf1 N3 110.0(2)
N1 Hf1 N2 59.2(2)
N1 Hf1 N6 86.7(2)
N1 Hf1 N4 142.8(2)
N5 Hf1 Cl1 82.36(16)
N5 Hf1 N2 143.2(2)
N5 Hf1 N6 59.2(2)
N5 Hf1 N4 84.1(2)
N3 Hf1 Cl1 84.52(15)
N3 Hf1 N5 120.9(2)
N3 Hf1 N2 80.8(2)
N3 Hf1 N6 149.4(2)
N3 Hf1 N4 58.9(2)
N2 Hf1 Cl1 132.08(16)
N2 Hf1 N6 86.8(2)
N2 Hf1 N4 83.6(2)
N6 Hf1 Cl1 123.58(15)
N6 Hf1 N4 92.1(2)
N4 Hf1 Cl1 125.58(17)
C1 N1 Hf1 96.3(4)
C1 N1 C3 121.5(6)
C3 N1 Hf1 142.2(5)
C19 N5 Hf1 141.1(5)
C17 N5 Hf1 96.2(4)
C17 N5 C19 122.7(6)
C11 N3 Hf1 141.3(5)
C9 N3 Hf1 96.6(4)
C9 N3 C11 122.1(6)
C1 N2 Hf1 93.9(4)
C1 N2 C6 126.6(6)
C6 N2 Hf1 137.7(5)
C22 N6 Hf1 147.5(5)
C17 N6 Hf1 91.9(4)
C17 N6 C22 120.4(6)
C14 N4 Hf1 147.7(5)
C9 N4 Hf1 91.9(4)
C9 N4 C14 120.3(6)
N1 C1 C2 123.4(7)
N2 C1 N1 110.3(6)
N2 C1 C2 126.3(7)
N6 C22 H22 107.7
N6 C22 C24 112.7(6)
N6 C22 C23 111.0(6)
C24 C22 H22 107.7
C24 C22 C23 109.9(6)
C23 C22 H22 107.7
N5 C19 H19 108.2
N5 C19 C21 109.3(6)
N5 C19 C20 111.9(6)
C21 C19 H19 108.2
C21 C19 C20 110.9(7)
C20 C19 H19 108.2
H13A C13 H13B 109.5
H13A C13 H13C 109.5
H13B C13 H13C 109.5
C11 C13 H13A 109.5
C11 C13 H13B 109.5
C11 C13 H13C 109.5
N4 C14 H14 108.3
N4 C14 C15 111.0(6)
N4 C14 C16 111.0(6)
C15 C14 H14 108.3
C15 C14 C16 109.8(7)
C16 C14 H14 108.3
C19 C21 H21A 109.5
C19 C21 H21B 109.5
C19 C21 H21C 109.5
H21A C21 H21B 109.5
H21A C21 H21C 109.5
H21B C21 H21C 109.5
N5 C17 N6 112.6(6)
N5 C17 C18 122.9(7)
N6 C17 C18 124.5(7)
N3 C11 C13 111.2(6)
N3 C11 H11 108.2
N3 C11 C12 109.6(6)
C13 C11 H11 108.2
C13 C11 C12 111.3(7)
C12 C11 H11 108.2
C1 C2 H2A 109.5
C1 C2 H2B 109.5
C1 C2 H2C 109.5
H2A C2 H2B 109.5
H2A C2 H2C 109.5
H2B C2 H2C 109.5
N3 C9 C10 123.3(7)
N4 C9 N3 112.6(6)
N4 C9 C10 124.1(7)
C22 C24 H24A 109.5
C22 C24 H24B 109.5
C22 C24 H24C 109.5
H24A C24 H24B 109.5
H24A C24 H24C 109.5
H24B C24 H24C 109.5
N2 C6 H6 104.8
N2 C6 C7 112.8(7)
N2 C6 C8 115.3(7)
C7 C6 H6 104.8
C8 C6 H6 104.8
C8 C6 C7 112.9(7)
C22 C23 H23A 109.5
C22 C23 H23B 109.5
C22 C23 H23C 109.5
H23A C23 H23B 109.5
H23A C23 H23C 109.5
H23B C23 H23C 109.5
N1 C3 H3 108.4
N1 C3 C4 111.0(7)
N1 C3 C5 109.9(7)
C4 C3 H3 108.4
C5 C3 H3 108.4
C5 C3 C4 110.8(8)
C6 C7 H7A 109.5
C6 C7 H7B 109.5
C6 C7 H7C 109.5
H7A C7 H7B 109.5
H7A C7 H7C 109.5
H7B C7 H7C 109.5
C14 C15 H15A 109.5
C14 C15 H15B 109.5
C14 C15 H15C 109.5
H15A C15 H15B 109.5
H15A C15 H15C 109.5
H15B C15 H15C 109.5
C9 C10 H10A 109.5
C9 C10 H10B 109.5
C9 C10 H10C 109.5
H10A C10 H10B 109.5
H10A C10 H10C 109.5
H10B C10 H10C 109.5
C14 C16 H16A 109.5
C14 C16 H16B 109.5
C14 C16 H16C 109.5
H16A C16 H16B 109.5
H16A C16 H16C 109.5
H16B C16 H16C 109.5
C11 C12 H12A 109.5
C11 C12 H12B 109.5
C11 C12 H12C 109.5
H12A C12 H12B 109.5
H12A C12 H12C 109.5
H12B C12 H12C 109.5
C17 C18 H18A 109.5
C17 C18 H18B 109.5
C17 C18 H18C 109.5
H18A C18 H18B 109.5
H18A C18 H18C 109.5
H18B C18 H18C 109.5
C19 C20 H20A 109.5
C19 C20 H20B 109.5
C19 C20 H20C 109.5
H20A C20 H20B 109.5
H20A C20 H20C 109.5
H20B C20 H20C 109.5
C3 C4 H4A 109.5
C3 C4 H4B 109.5
C3 C4 H4C 109.5
H4A C4 H4B 109.5
H4A C4 H4C 109.5
H4B C4 H4C 109.5
C3 C5 H5A 109.5
C3 C5 H5B 109.5
C3 C5 H5C 109.5
H5A C5 H5B 109.5
H5A C5 H5C 109.5
H5B C5 H5C 109.5
C6 C8 H8A 109.5
C6 C8 H8B 109.5
C6 C8 H8C 109.5
H8A C8 H8B 109.5
H8A C8 H8C 109.5
H8B C8 H8C 109.5

loop_
_geom_bond_atom_site_label_1
_geom_bond_atom_site_label_2
_geom_bond_distance
Hf1 Cl1 2.5014(16)
Hf1 N1 2.183(6)
Hf1 N5 2.202(6)
Hf1 N3 2.199(6)
Hf1 N2 2.259(5)
Hf1 N6 2.293(6)
Hf1 N4 2.307(6)
N1 C1 1.354(9)
N1 C3 1.472(10)
N5 C19 1.469(9)
N5 C17 1.330(9)
N3 C11 1.470(9)
N3 C9 1.335(9)
N2 C1 1.319(9)
N2 C6 1.482(9)
N6 C22 1.466(9)
N6 C17 1.339(9)
N4 C14 1.472(9)
N4 C9 1.331(10)
C1 C2 1.502(9)
C22 H22 1.0000
C22 C24 1.519(11)
C22 C23 1.543(10)
C19 H19 1.0000
C19 C21 1.510(11)
C19 C20 1.545(11)
C13 H13A 0.9800
C13 H13B 0.9800
C13 H13C 0.9800
C13 C11 1.522(11)
C14 H14 1.0000
C14 C15 1.509(11)
C14 C16 1.540(11)
C21 H21A 0.9800
C21 H21B 0.9800
C21 H21C 0.9800
C17 C18 1.514(10)
C11 H11 1.0000
C11 C12 1.526(11)
C2 H2A 0.9800
C2 H2B 0.9800
C2 H2C 0.9800
C9 C10 1.511(11)
C24 H24A 0.9800
C24 H24B 0.9800
C24 H24C 0.9800
C6 H6 1.0000
C6 C7 1.526(11)
C6 C8 1.505(12)
C23 H23A 0.9800
C23 H23B 0.9800
C23 H23C 0.9800
C3 H3 1.0000
C3 C4 1.529(12)
C3 C5 1.518(12)
C7 H7A 0.9800
C7 H7B 0.9800
C7 H7C 0.9800
C15 H15A 0.9800
C15 H15B 0.9800
C15 H15C 0.9800
C10 H10A 0.9800
C10 H10B 0.9800
C10 H10C 0.9800
C16 H16A 0.9800
C16 H16B 0.9800
C16 H16C 0.9800
C12 H12A 0.9800
C12 H12B 0.9800
C12 H12C 0.9800
C18 H18A 0.9800
C18 H18B 0.9800
C18 H18C 0.9800
C20 H20A 0.9800
C20 H20B 0.9800
C20 H20C 0.9800
C4 H4A 0.9800
C4 H4B 0.9800
C4 H4C 0.9800
C5 H5A 0.9800
C5 H5B 0.9800
C5 H5C 0.9800
C8 H8A 0.9800
C8 H8B 0.9800
C8 H8C 0.9800

loop_
_geom_torsion_atom_site_label_1
_geom_torsion_atom_site_label_2
_geom_torsion_atom_site_label_3
_geom_torsion_atom_site_label_4
_geom_torsion
Hf1 N1 C1 N2 5.2(7)
Hf1 N1 C1 C2 -175.0(6)
Hf1 N1 C3 C4 88.8(10)
Hf1 N1 C3 C5 -34.1(12)
Hf1 N5 C19 C21 -28.8(11)
Hf1 N5 C19 C20 94.5(9)
Hf1 N5 C17 N6 3.3(6)
Hf1 N5 C17 C18 -178.1(7)
Hf1 N3 C11 C13 92.9(9)
Hf1 N3 C11 C12 -30.5(10)
Hf1 N3 C9 N4 0.8(6)
Hf1 N3 C9 C10 178.6(6)
Hf1 N2 C1 N1 -5.0(6)
Hf1 N2 C1 C2 175.2(7)
Hf1 N2 C6 C7 130.2(7)
Hf1 N2 C6 C8 -98.0(8)
Hf1 N6 C22 C24 -23.6(12)
Hf1 N6 C22 C23 100.1(9)
Hf1 N6 C17 N5 -3.1(6)
Hf1 N6 C17 C18 178.3(7)
Hf1 N4 C14 C15 -24.8(12)
Hf1 N4 C14 C16 97.6(10)
Hf1 N4 C9 N3 -0.7(6)
Hf1 N4 C9 C10 -178.5(7)
C1 N1 C3 C4 -93.5(9)
C1 N1 C3 C5 143.6(8)
C1 N2 C6 C7 -69.4(9)
C1 N2 C6 C8 62.4(10)
C22 N6 C17 N5 -178.7(6)
C22 N6 C17 C18 2.8(11)
C19 N5 C17 N6 -178.4(6)
C19 N5 C17 C18 0.2(11)
C14 N4 C9 N3 -177.2(6)
C14 N4 C9 C10 4.9(11)
C17 N5 C19 C21 153.9(7)
C17 N5 C19 C20 -82.9(9)
C17 N6 C22 C24 148.0(7)
C17 N6 C22 C23 -88.2(8)
C11 N3 C9 N4 178.2(6)
C11 N3 C9 C10 -3.9(11)
C9 N3 C11 C13 -83.0(8)
C9 N3 C11 C12 153.5(7)
C9 N4 C14 C15 148.7(7)
C9 N4 C14 C16 -88.9(9)
C6 N2 C1 N1 -171.9(7)
C6 N2 C1 C2 8.3(12)
C3 N1 C1 N2 -173.4(7)
C3 N1 C1 C2 6.4(11)

loop_
_twin_individual_id
_twin_individual_mass_fraction_refined
1 0.6703(13)
2 0.3297(13)
